data_9014948
loop_
_publ_author_name
'Silberstein, A.'

_publ_section_title
;
 Srtucture du bromure double de cuivre et d'ammonium.
 _cod_database_code 1010321
;
_journal_name_full 'Comptes Rendus Hebdomadaires des Seances de l'Academie des Sciences'
_journal_page_first 1196
_journal_page_last 1197
_journal_volume 202
_journal_year 1936
_chemical_formula_sum 'Br4 Cu N2 O2'
_space_group_IT_number 136
_symmetry_space_group_name_Hall '-P 4n 2n'
_symmetry_space_group_name_H-M 'P 42/m n m'
_cell_angle_alpha 90
_cell_angle_beta 90
_cell_angle_gamma 90
_cell_length_a 7.98
_cell_length_b 7.98
_cell_length_c 8.41
_cell_formula_units_Z 2
_cell_volume 535.552
_database_code_amcsd 0017247
_exptl_crystal_density_diffrn 2.748
_cod_duplicate_entry 1010321
_cod_original_formula_sum 'Cu N2 Br4 O2'
_cod_database_code 9014948
_amcsd_formula_title 'Br4 Cu H12 N2 O2'

loop_
_space_group_symop_operation_xyz
x,y,z
-y,-x,z
y,x,-z
1/2+y,1/2-x,1/2-z
1/2-y,1/2+x,1/2+z
1/2+x,1/2-y,1/2+z
1/2-x,1/2+y,1/2-z
x,y,-z
-x,-y,z
y,x,z
-y,-x,-z
1/2-y,1/2+x,1/2-z
1/2+y,1/2-x,1/2+z
1/2-x,1/2+y,1/2+z
1/2+x,1/2-y,1/2-z
-x,-y,-z

loop_
_atom_site_label
_atom_site_fract_x
_atom_site_fract_y
_atom_site_fract_z
_atom_site_attached_hydrogens
Cu1 0.00000 0.00000 0.00000 0
N1 0.00000 0.50000 0.25000 4
Br1 0.21800 0.21800 0.00000 0
Br2 0.22200 -0.22200 0.00000 0
O1 0.00000 0.00000 0.25000 2

loop_
_cod_related_entry_id
_cod_related_entry_database
_cod_related_entry_code
1 AMCSD 0017247
